data_7032234
loop_
_publ_author_name
'Alnajrani, Mohammed N.'
'Mair, Francis S.'

_publ_section_title
;
 Synthesis and characterization of \b-triketimine cobalt complexes and
 their behaviour in the polymerization of 1,3-butadiene.
;
_journal_issue 42
_journal_name_full 'Dalton transactions (Cambridge, England : 2003)'
_journal_page_first 15727
_journal_page_last 15736
_journal_paper_doi 10.1039/c4dt02196g
_journal_volume 43
_journal_year 2014
_chemical_formula_moiety 'C70 H90 Br2 Co2 N6 O2, 2(C32 H12 B F24), C H2 Cl2'
_chemical_formula_sum 'C135 H116 B2 Br2 Cl2 Co2 F48 N6 O2'
_chemical_formula_weight 3136.53
_chemical_name_systematic
;
 ?
;
_space_group_crystal_system triclinic
_space_group_IT_number 2
_space_group_name_Hall '-P 1'
_space_group_name_H-M_alt 'P -1'
_symmetry_space_group_name_Hall '-P 1'
_symmetry_space_group_name_H-M 'P -1'
_atom_sites_solution_hydrogens geom
_atom_sites_solution_primary iterative
_audit_creation_date 2014-06-04
_audit_creation_method
;
Olex2 1.2
(compiled 2014.05.21 svn.r2942 for OlexSys, GUI svn.r4846)
;
_cell_angle_alpha 78.5930(10)
_cell_angle_beta 70.0310(10)
_cell_angle_gamma 84.1290(10)
_cell_formula_units_Z 1
_cell_length_a 13.3372(4)
_cell_length_b 16.1753(4)
_cell_length_c 17.2852(5)
_cell_measurement_temperature 100
_cell_volume 3433.12(17)
_computing_molecular_graphics 'Olex2 (Dolomanov et al., 2009)'
_computing_publication_material 'Olex2 (Dolomanov et al., 2009)'
_computing_structure_refinement 'ShelXL (Sheldrick, 2008)'
_computing_structure_solution 'olex2.solve (Bourhis et al., 2013)'
_diffrn_ambient_temperature 100
_diffrn_measured_fraction_theta_full 0.970
_diffrn_measured_fraction_theta_max 0.998
_diffrn_radiation_type MoK\a
_diffrn_radiation_wavelength 0.71073
_diffrn_reflns_av_unetI/netI 0.0608
_diffrn_reflns_Laue_measured_fraction_full 0.970
_diffrn_reflns_Laue_measured_fraction_max 0.998
_diffrn_reflns_point_group_measured_fraction_full 0.970
_diffrn_reflns_point_group_measured_fraction_max 0.998
_diffrn_reflns_theta_full 25.242
_diffrn_reflns_theta_max 24.999
_diffrn_reflns_theta_min 2.990
_exptl_absorpt_coefficient_mu 0.981
_exptl_absorpt_correction_type none
_exptl_crystal_colour brown
_exptl_crystal_colour_primary brown
_exptl_crystal_density_diffrn 1.517
_exptl_crystal_description block
_exptl_crystal_F_000 1584
_exptl_crystal_size_max 0.15
_exptl_crystal_size_mid 0.1
_exptl_crystal_size_min 0.1
_refine_diff_density_max 0.838
_refine_diff_density_min -1.143
_refine_diff_density_rms 0.080
_refine_ls_extinction_method none
_refine_ls_goodness_of_fit_ref 1.015
_refine_ls_hydrogen_treatment constr
_refine_ls_matrix_type full
_refine_ls_number_parameters 913
_refine_ls_number_reflns 12056
_refine_ls_number_restraints 6
_refine_ls_restrained_S_all 1.015
_refine_ls_R_factor_all 0.1003
_refine_ls_R_factor_gt 0.0657
_refine_ls_shift/su_max 0.001
_refine_ls_shift/su_mean 0.000
_refine_ls_structure_factor_coef Fsqd
_refine_ls_weighting_details 'w=1/[\s^2^(Fo^2^)+(0.0670P)^2^+9.5282P] where P=(Fo^2^+2Fc^2^)/3'
_refine_ls_weighting_scheme calc
_refine_ls_wR_factor_gt 0.1511
_refine_ls_wR_factor_ref 0.1726
_reflns_Friedel_coverage 0.000
_reflns_number_gt 8464
_reflns_number_total 12056
_reflns_threshold_expression 'I > 2\s(I)'
_cod_data_source_file c4dt02196g1.cif
_cod_data_source_block 1
_cod_depositor_comments 'Adding full bibliography for 7032234--7032236.cif.'
_cod_database_code 7032234
_shelx_space_group_comment
;
The symmetry employed for this shelxl refinement is uniquely defined
by the following loop, which should always be used as a source of
symmetry information in preference to the above space-group names.
They are only intended as comments.
;

loop_
_space_group_symop_operation_xyz
'x, y, z'
'-x, -y, -z'

loop_
_atom_site_label
_atom_site_type_symbol
_atom_site_fract_x
_atom_site_fract_y
_atom_site_fract_z
_atom_site_U_iso_or_equiv
_atom_site_adp_type
_atom_site_occupancy
_atom_site_symmetry_multiplicity
_atom_site_calc_flag
_atom_site_refinement_flags_posn
_atom_site_refinement_flags_adp
_atom_site_refinement_flags_occupancy
Br1 Br 0.44837(5) 1.06890(3) 0.57003(4) 0.05419(18) Uani 1 1 d . . .
Co1 Co 0.43356(5) 0.91798(4) 0.57972(4) 0.03166(17) Uani 1 1 d . . .
F5 F -0.1104(2) 0.80754(19) 0.03758(19) 0.0498(7) Uani 1 1 d . . .
F21 F 0.4197(3) 0.51678(19) 0.42932(19) 0.0525(8) Uani 1 1 d . . .
F24 F 0.0722(3) 0.7904(2) 0.4403(2) 0.0589(9) Uani 1 1 d . . .
F4 F -0.1163(3) 0.6884(2) 0.0037(2) 0.0596(9) Uani 1 1 d . . .
F3 F -0.3030(2) 0.5442(2) 0.35286(19) 0.0520(8) Uani 1 1 d . . .
F20 F 0.4931(2) 0.5383(2) 0.2960(2) 0.0603(9) Uani 1 1 d . . .
F1 F -0.1641(2) 0.47381(19) 0.3695(2) 0.0573(8) Uani 1 1 d . . .
F2 F -0.2132(3) 0.5884(2) 0.41804(19) 0.0585(9) Uani 1 1 d . . .
F23 F 0.1228(3) 0.7037(2) 0.53224(19) 0.0568(8) Uani 1 1 d . . .
F6 F -0.2536(2) 0.7383(2) 0.0927(2) 0.0568(8) Uani 1 1 d . . .
F19 F 0.3895(3) 0.43469(19) 0.3566(2) 0.0662(10) Uani 1 1 d . . .
F12 F 0.5639(2) 0.7531(2) 0.0337(2) 0.0640(9) Uani 1 1 d . . .
F13 F 0.3371(3) 0.5683(2) -0.13561(19) 0.0636(9) Uani 1 1 d . . .
F22 F -0.0103(3) 0.6770(3) 0.4988(2) 0.0769(11) Uani 1 1 d . . .
F8 F 0.1067(3) 0.9722(2) 0.1827(2) 0.0772(11) Uani 1 1 d . . .
O1 O 0.3059(3) 1.0099(2) 0.8008(2) 0.0522(10) Uani 1 1 d . . .
F18 F 0.0868(3) 0.3170(2) 0.2123(3) 0.0827(13) Uani 1 1 d . . .
F17 F 0.2151(3) 0.3132(2) 0.2563(3) 0.0813(12) Uani 1 1 d . . .
F9 F 0.2197(3) 1.03705(19) 0.0746(3) 0.0768(12) Uani 1 1 d . . .
N2 N 0.5158(3) 0.8503(2) 0.6553(2) 0.0333(9) Uani 1 1 d . . .
F7 F 0.0913(3) 0.9786(2) 0.0635(3) 0.0861(13) Uani 1 1 d . . .
C46 C 0.2272(4) 0.8877(3) 0.0927(3) 0.0362(11) Uani 1 1 d . . .
C44 C 0.2310(4) 0.7335(3) 0.1205(3) 0.0316(10) Uani 1 1 d . . .
C45 C 0.1758(4) 0.8115(3) 0.1269(3) 0.0338(10) Uani 1 1 d . . .
H45 H 0.1010 0.8126 0.1555 0.041 Uiso 1 1 calc R . .
F10 F 0.5357(3) 0.7990(4) -0.0789(2) 0.0983(16) Uani 1 1 d . . .
N3 N 0.2930(3) 0.9144(2) 0.6909(2) 0.0352(9) Uani 1 1 d . . .
F14 F 0.4719(3) 0.5174(3) -0.1044(2) 0.0924(14) Uani 1 1 d . . .
C36 C 0.0456(4) 0.6485(3) 0.1884(3) 0.0313(10) Uani 1 1 d . . .
C48 C 0.3924(4) 0.8135(3) 0.0434(3) 0.0352(11) Uani 1 1 d . . .
F11 F 0.5539(3) 0.8841(2) -0.0070(4) 0.1042(17) Uani 1 1 d . . .
C53 C 0.2762(4) 0.5675(3) 0.0392(3) 0.0351(11) Uani 1 1 d . . .
H53 H 0.2941 0.6212 0.0051 0.042 Uiso 1 1 calc R . .
C52 C 0.2200(3) 0.5632(3) 0.1239(3) 0.0307(10) Uani 1 1 d . . .
F15 F 0.3655(4) 0.4364(2) -0.1207(2) 0.1041(17) Uani 1 1 d . . .
C22 C 0.7400(4) 0.9353(3) 0.6953(4) 0.0476(13) Uani 1 1 d . . .
H22 H 0.7497 0.9698 0.7306 0.057 Uiso 1 1 calc R . .
C50 C 0.1621(4) 0.9689(3) 0.1024(4) 0.0493(14) Uani 1 1 d . . .
C40 C -0.1071(4) 0.6858(3) 0.1384(3) 0.0328(10) Uani 1 1 d . . .
C17 C 0.2422(4) 0.9034(3) 0.4908(3) 0.0452(12) Uani 1 1 d . . .
H17A H 0.2799 0.9495 0.4966 0.068 Uiso 1 1 calc GR . .
H17B H 0.1992 0.8753 0.5463 0.068 Uiso 1 1 calc GR . .
H17C H 0.1954 0.9262 0.4579 0.068 Uiso 1 1 calc GR . .
C43 C -0.1478(4) 0.7296(3) 0.0690(3) 0.0425(12) Uani 1 1 d . . .
C54 C 0.3071(4) 0.4950(3) 0.0025(3) 0.0390(11) Uani 1 1 d . . .
C47 C 0.3356(4) 0.8899(3) 0.0507(3) 0.0374(11) Uani 1 1 d . . .
H47 H 0.3701 0.9420 0.0276 0.045 Uiso 1 1 calc R . .
C4BA C 0.1942(4) 0.4820(3) 0.1701(3) 0.0340(10) Uani 1 1 d . . .
H4BA H 0.1552 0.4764 0.2281 0.041 Uiso 1 1 calc R . .
C41 C 0.0006(4) 0.6889(3) 0.1276(3) 0.0332(10) Uani 1 1 d . . .
H41 H 0.0457 0.7196 0.0771 0.040 Uiso 1 1 calc R . .
C42 C -0.2044(4) 0.5524(3) 0.3530(3) 0.0444(12) Uani 1 1 d . . .
C19 C 0.5256(6) 0.6692(4) 0.4901(4) 0.0696(19) Uani 1 1 d . . .
H19A H 0.5012 0.6119 0.4984 0.104 Uiso 1 1 calc GR . .
H19B H 0.5178 0.6836 0.5444 0.104 Uiso 1 1 calc GR . .
H19C H 0.6008 0.6718 0.4548 0.104 Uiso 1 1 calc GR . .
C3 C 0.3543(4) 0.7711(3) 0.7163(3) 0.0348(10) Uani 1 1 d . . .
H3 H 0.3309 0.7208 0.7612 0.042 Uiso 1 1 calc R . .
C55 C 0.2808(4) 0.4159(3) 0.0492(3) 0.0376(11) Uani 1 1 d . . .
H55 H 0.3012 0.3669 0.0240 0.045 Uiso 1 1 calc R . .
C56 C 0.2233(4) 0.4094(3) 0.1344(3) 0.0350(11) Uani 1 1 d . . .
C37 C -0.0259(4) 0.6044(3) 0.2606(3) 0.0329(10) Uani 1 1 d . . .
H37 H 0.0003 0.5757 0.3038 0.039 Uiso 1 1 calc R . .
F16 F 0.2348(4) 0.2614(2) 0.1505(3) 0.1067(18) Uani 1 1 d . . .
C25 C 0.7122(4) 0.8318(3) 0.5933(3) 0.0416(12) Uani 1 1 d . . .
C14 C 0.4123(4) 0.7814(3) 0.3223(3) 0.0440(12) Uani 1 1 d . . .
C35 C 0.3215(6) 1.0621(4) 0.8548(4) 0.0703(19) Uani 1 1 d . . .
H35A H 0.3529 1.1152 0.8211 0.105 Uiso 1 1 calc GR . .
H35B H 0.3696 1.0322 0.8840 0.105 Uiso 1 1 calc GR . .
H35C H 0.2525 1.0743 0.8959 0.105 Uiso 1 1 calc GR . .
C65 C 0.1388(4) 0.6724(3) 0.3259(3) 0.0357(11) Uani 1 1 d . . .
H65 H 0.0812 0.7092 0.3186 0.043 Uiso 1 1 calc R . .
C15 C 0.4726(5) 0.7291(4) 0.3651(3) 0.0493(14) Uani 1 1 d . . .
H15 H 0.5244 0.6909 0.3367 0.059 Uiso 1 1 calc R . .
C62 C 0.3084(4) 0.5711(3) 0.3478(3) 0.0354(11) Uani 1 1 d . . .
C39 C -0.1763(4) 0.6418(3) 0.2113(3) 0.0372(11) Uani 1 1 d . . .
H39 H -0.2502 0.6401 0.2192 0.045 Uiso 1 1 calc R . .
N1 N 0.3794(3) 0.8041(2) 0.5695(2) 0.0356(9) Uani 1 1 d . . .
C18 C 0.4270(5) 0.7788(4) 0.2325(3) 0.0545(14) Uani 1 1 d . . .
H18A H 0.4854 0.7385 0.2116 0.082 Uiso 1 1 calc GR . .
H18B H 0.4442 0.8350 0.1989 0.082 Uiso 1 1 calc GR . .
H18C H 0.3610 0.7612 0.2287 0.082 Uiso 1 1 calc GR . .
C38 C -0.1340(4) 0.6007(3) 0.2720(3) 0.0342(10) Uani 1 1 d . . .
C23 C 0.8286(4) 0.9005(4) 0.6402(4) 0.0518(14) Uani 1 1 d . . .
C26 C 0.5426(4) 0.9603(4) 0.7591(3) 0.0480(13) Uani 1 1 d . . .
H26A H 0.5677 0.9884 0.7941 0.072 Uiso 1 1 calc GR . .
H26B H 0.4928 0.9168 0.7948 0.072 Uiso 1 1 calc GR . .
H26C H 0.5062 1.0019 0.7274 0.072 Uiso 1 1 calc GR . .
C33 C 0.1131(4) 1.1013(3) 0.6573(3) 0.0486(13) Uani 1 1 d . . .
H33 H 0.0669 1.1206 0.6256 0.058 Uiso 1 1 calc R . .
C49 C 0.3414(4) 0.7373(3) 0.0778(3) 0.0331(10) Uani 1 1 d . . .
H49 H 0.3827 0.6861 0.0721 0.040 Uiso 1 1 calc R . .
C24 C 0.8138(4) 0.8498(3) 0.5901(4) 0.0482(13) Uani 1 1 d . . .
H24 H 0.8745 0.8264 0.5522 0.058 Uiso 1 1 calc R . .
C13 C 0.3353(4) 0.8353(3) 0.3656(3) 0.0449(12) Uani 1 1 d . . .
H13 H 0.2907 0.8691 0.3381 0.054 Uiso 1 1 calc R . .
C21 C 0.6364(4) 0.9201(3) 0.6995(3) 0.0408(12) Uani 1 1 d . . .
C64 C 0.1599(4) 0.6631(3) 0.3999(3) 0.0379(11) Uani 1 1 d . . .
C67 C 0.0869(4) 0.7077(4) 0.4678(3) 0.0464(13) Uani 1 1 d . . .
C7 C 0.1842(4) 0.8220(3) 0.8269(3) 0.0467(13) Uani 1 1 d . . .
C59 C 0.1907(4) 0.3258(3) 0.1865(3) 0.0415(12) Uani 1 1 d . . .
C5 C 0.5162(4) 0.7275(3) 0.7655(3) 0.0396(11) Uani 1 1 d . . .
H5A H 0.5903 0.7417 0.7536 0.059 Uiso 1 1 calc GR . .
H5B H 0.5144 0.6699 0.7562 0.059 Uiso 1 1 calc GR . .
H5C H 0.4751 0.7313 0.8239 0.059 Uiso 1 1 calc GR . .
C34 C 0.1645(4) 1.0212(3) 0.6538(3) 0.0453(13) Uani 1 1 d . . .
H34 H 0.1544 0.9867 0.6187 0.054 Uiso 1 1 calc R . .
C4 C 0.4683(4) 0.7882(3) 0.7088(3) 0.0315(10) Uani 1 1 d . . .
C20 C 0.6235(4) 0.8683(3) 0.6491(3) 0.0368(11) Uani 1 1 d . . .
C12 C 0.3213(4) 0.8413(3) 0.4476(3) 0.0392(11) Uani 1 1 d . . .
C29 C 0.2298(4) 0.9930(3) 0.7012(3) 0.0390(11) Uani 1 1 d . . .
C28 C 0.6988(4) 0.7716(3) 0.5421(4) 0.0501(14) Uani 1 1 d . . .
H28A H 0.7681 0.7600 0.5011 0.075 Uiso 1 1 calc GR . .
H28B H 0.6487 0.7966 0.5129 0.075 Uiso 1 1 calc GR . .
H28C H 0.6710 0.7188 0.5788 0.075 Uiso 1 1 calc GR . .
C11 C 0.3842(4) 0.7882(3) 0.4882(3) 0.0399(11) Uani 1 1 d . . .
C66 C 0.4011(5) 0.5164(3) 0.3579(3) 0.0470(13) Uani 1 1 d . . .
C61 C 0.2853(4) 0.5793(3) 0.2748(3) 0.0316(10) Uani 1 1 d . . .
H61 H 0.3295 0.5496 0.2323 0.038 Uiso 1 1 calc R . .
B1 B 0.1748(4) 0.6444(3) 0.1717(3) 0.0310(11) Uani 1 1 d . . .
C16 C 0.4596(5) 0.7308(3) 0.4482(3) 0.0467(13) Uani 1 1 d . . .
C6 C 0.2733(4) 0.8451(3) 0.7422(3) 0.0346(11) Uani 1 1 d . . .
C32 C 0.1295(5) 1.1514(4) 0.7063(4) 0.0532(14) Uani 1 1 d . . .
H32 H 0.0961 1.2062 0.7071 0.064 Uiso 1 1 calc R . .
C63 C 0.2448(4) 0.6118(3) 0.4130(3) 0.0384(11) Uani 1 1 d . . .
H63 H 0.2590 0.6047 0.4642 0.046 Uiso 1 1 calc R . .
C51 C 0.5106(4) 0.8128(3) -0.0017(3) 0.0441(12) Uani 1 1 d . . .
C31 C 0.1938(4) 1.1238(3) 0.7549(4) 0.0501(14) Uani 1 1 d . . .
H31 H 0.2035 1.1592 0.7895 0.060 Uiso 1 1 calc R . .
C2 C 0.3492(4) 0.7490(3) 0.6356(3) 0.0372(11) Uani 1 1 d . . .
C10 C 0.1267(5) 0.7447(4) 0.8237(4) 0.0662(18) Uani 1 1 d . . .
H10A H 0.0998 0.7578 0.7763 0.099 Uiso 1 1 calc GR . .
H10B H 0.0669 0.7314 0.8757 0.099 Uiso 1 1 calc GR . .
H10C H 0.1772 0.6960 0.8168 0.099 Uiso 1 1 calc GR . .
C30 C 0.2446(4) 1.0444(3) 0.7534(3) 0.0437(12) Uani 1 1 d . . .
C60 C 0.1995(4) 0.6294(3) 0.2603(3) 0.0308(10) Uani 1 1 d . . .
C9 C 0.2359(5) 0.7996(4) 0.8957(3) 0.0583(16) Uani 1 1 d . . .
H9A H 0.2850 0.7505 0.8855 0.087 Uiso 1 1 calc GR . .
H9B H 0.1803 0.7863 0.9502 0.087 Uiso 1 1 calc GR . .
H9C H 0.2754 0.8477 0.8951 0.087 Uiso 1 1 calc GR . .
C1 C 0.3076(5) 0.6643(3) 0.6423(4) 0.0538(15) Uani 1 1 d . . .
H1A H 0.3527 0.6200 0.6630 0.081 Uiso 1 1 calc GR . .
H1B H 0.3087 0.6567 0.5872 0.081 Uiso 1 1 calc GR . .
H1C H 0.2342 0.6608 0.6813 0.081 Uiso 1 1 calc GR . .
C8 C 0.0971(5) 0.8909(4) 0.8512(4) 0.0673(19) Uani 1 1 d . . .
H8A H 0.1295 0.9414 0.8541 0.101 Uiso 1 1 calc GR . .
H8B H 0.0448 0.8704 0.9058 0.101 Uiso 1 1 calc GR . .
H8C H 0.0612 0.9050 0.8090 0.101 Uiso 1 1 calc GR . .
C27 C 0.9403(5) 0.9171(5) 0.6365(5) 0.0742(19) Uani 1 1 d . . .
H27A H 0.9638 0.9705 0.5989 0.111 Uiso 1 1 calc GR . .
H27B H 0.9895 0.8710 0.6157 0.111 Uiso 1 1 calc GR . .
H27C H 0.9398 0.9206 0.6926 0.111 Uiso 1 1 calc GR . .
C58 C 0.3707(5) 0.5035(3) -0.0884(3) 0.0510(14) Uani 1 1 d . . .
Cl16 Cl 0.9451(3) 0.47476(13) 0.08820(15) 0.1334(12) Uani 1 1 d . . .
C1A C 1.0332(11) 0.5111(9) 0.0156(9) 0.068(3) Uani 0.5 1 d . U P
H1AA H 1.0973 0.4783 0.0227 0.082 Uiso 0.5 1 calc R . P
H1AB H 1.0392 0.5681 0.0260 0.082 Uiso 0.5 1 calc R . P

loop_
_atom_site_aniso_label
_atom_site_aniso_U_11
_atom_site_aniso_U_22
_atom_site_aniso_U_33
_atom_site_aniso_U_23
_atom_site_aniso_U_13
_atom_site_aniso_U_12
Br1 0.0607(4) 0.0436(3) 0.0473(3) -0.0043(2) -0.0037(3) -0.0094(3)
Co1 0.0334(3) 0.0297(3) 0.0306(3) -0.0044(3) -0.0102(3) 0.0017(3)
F5 0.0515(18) 0.0477(18) 0.0510(18) 0.0006(14) -0.0237(15) 0.0000(14)
F21 0.067(2) 0.0552(18) 0.0469(18) -0.0163(14) -0.0356(16) 0.0174(16)
F24 0.068(2) 0.059(2) 0.055(2) -0.0263(16) -0.0254(17) 0.0263(17)
F4 0.076(2) 0.065(2) 0.054(2) -0.0278(17) -0.0392(17) 0.0183(17)
F3 0.0336(16) 0.0621(19) 0.0555(19) -0.0080(15) -0.0065(14) -0.0137(14)
F20 0.0447(18) 0.085(2) 0.0523(19) -0.0199(18) -0.0206(16) 0.0242(17)
F1 0.0483(18) 0.0478(18) 0.062(2) 0.0065(15) -0.0074(15) -0.0069(15)
F2 0.0549(19) 0.077(2) 0.0399(17) -0.0164(16) -0.0019(14) -0.0203(17)
F23 0.066(2) 0.069(2) 0.0409(17) -0.0252(15) -0.0211(15) 0.0181(17)
F6 0.0359(17) 0.072(2) 0.063(2) -0.0003(17) -0.0244(15) 0.0008(15)
F19 0.090(3) 0.0412(18) 0.092(3) -0.0244(17) -0.060(2) 0.0196(17)
F12 0.0358(17) 0.080(2) 0.064(2) 0.0023(18) -0.0114(15) 0.0103(16)
F13 0.080(2) 0.063(2) 0.0380(17) -0.0036(16) -0.0105(16) -0.0024(18)
F22 0.048(2) 0.112(3) 0.069(2) -0.051(2) 0.0050(17) -0.011(2)
F8 0.091(3) 0.051(2) 0.065(2) -0.0153(17) 0.002(2) 0.0211(19)
O1 0.054(2) 0.057(2) 0.055(2) -0.0266(19) -0.0259(19) 0.0184(19)
F18 0.046(2) 0.060(2) 0.126(3) 0.029(2) -0.030(2) -0.0175(17)
F17 0.112(3) 0.063(2) 0.082(3) 0.026(2) -0.063(2) -0.029(2)
F9 0.058(2) 0.0333(17) 0.117(3) -0.0070(19) -0.004(2) -0.0012(16)
N2 0.029(2) 0.033(2) 0.036(2) -0.0073(18) -0.0086(17) 0.0022(17)
F7 0.087(3) 0.065(2) 0.138(4) -0.042(2) -0.075(3) 0.038(2)
C46 0.038(3) 0.037(3) 0.034(3) -0.007(2) -0.012(2) 0.002(2)
C44 0.031(2) 0.039(3) 0.028(2) -0.007(2) -0.0129(19) 0.000(2)
C45 0.031(2) 0.037(3) 0.035(3) -0.010(2) -0.011(2) 0.002(2)
F10 0.0395(19) 0.208(5) 0.045(2) -0.033(3) -0.0048(16) -0.004(2)
N3 0.035(2) 0.036(2) 0.034(2) -0.0066(18) -0.0111(17) 0.0014(17)
F14 0.052(2) 0.159(4) 0.047(2) -0.010(2) 0.0006(17) 0.006(2)
C36 0.031(2) 0.029(2) 0.035(3) -0.011(2) -0.011(2) 0.0013(19)
C48 0.031(2) 0.042(3) 0.033(3) -0.004(2) -0.013(2) 0.001(2)
F11 0.0354(19) 0.060(2) 0.197(5) -0.036(3) -0.003(2) -0.0128(17)
C53 0.040(3) 0.033(2) 0.033(3) -0.007(2) -0.013(2) 0.001(2)
C52 0.028(2) 0.035(2) 0.033(2) -0.007(2) -0.0156(19) 0.0012(19)
F15 0.186(5) 0.052(2) 0.045(2) -0.0221(17) 0.011(3) -0.021(3)
C22 0.044(3) 0.048(3) 0.052(3) -0.004(3) -0.020(3) -0.004(2)
C50 0.044(3) 0.038(3) 0.058(4) -0.004(3) -0.010(3) 0.000(2)
C40 0.034(2) 0.034(2) 0.037(3) -0.013(2) -0.017(2) 0.004(2)
C17 0.043(3) 0.053(3) 0.043(3) -0.010(2) -0.019(2) 0.002(2)
C43 0.039(3) 0.048(3) 0.047(3) -0.013(3) -0.021(2) 0.002(2)
C54 0.041(3) 0.042(3) 0.035(3) -0.007(2) -0.013(2) -0.001(2)
C47 0.036(3) 0.040(3) 0.036(3) -0.005(2) -0.013(2) -0.004(2)
C4BA 0.030(2) 0.041(3) 0.032(2) -0.009(2) -0.011(2) 0.001(2)
C41 0.031(2) 0.036(2) 0.031(2) -0.005(2) -0.008(2) 0.001(2)
C42 0.037(3) 0.046(3) 0.048(3) -0.011(2) -0.008(2) -0.007(2)
C19 0.092(5) 0.064(4) 0.078(5) -0.037(4) -0.056(4) 0.034(4)
C3 0.036(3) 0.035(2) 0.033(3) -0.002(2) -0.013(2) -0.005(2)
C55 0.039(3) 0.036(3) 0.041(3) -0.011(2) -0.014(2) 0.002(2)
C56 0.031(2) 0.034(2) 0.042(3) -0.007(2) -0.014(2) -0.001(2)
C37 0.037(3) 0.030(2) 0.033(3) -0.009(2) -0.013(2) 0.000(2)
F16 0.151(4) 0.0331(19) 0.080(3) -0.0068(18) 0.030(3) 0.001(2)
C25 0.036(3) 0.036(3) 0.045(3) -0.001(2) -0.008(2) 0.002(2)
C14 0.056(3) 0.045(3) 0.037(3) -0.010(2) -0.020(2) -0.009(3)
C35 0.080(5) 0.081(5) 0.070(4) -0.044(4) -0.042(4) 0.029(4)
C65 0.032(2) 0.038(3) 0.038(3) -0.008(2) -0.012(2) 0.001(2)
C15 0.058(3) 0.052(3) 0.049(3) -0.024(3) -0.025(3) 0.004(3)
C62 0.038(3) 0.032(2) 0.040(3) -0.006(2) -0.017(2) -0.001(2)
C39 0.033(3) 0.036(3) 0.045(3) -0.015(2) -0.010(2) -0.002(2)
N1 0.041(2) 0.035(2) 0.035(2) -0.0099(18) -0.0169(18) 0.0029(18)
C18 0.065(4) 0.059(4) 0.044(3) -0.013(3) -0.019(3) -0.010(3)
C38 0.032(2) 0.033(2) 0.036(3) -0.010(2) -0.006(2) -0.004(2)
C23 0.037(3) 0.056(3) 0.057(4) 0.002(3) -0.015(3) -0.003(3)
C26 0.045(3) 0.056(3) 0.048(3) -0.021(3) -0.018(3) 0.002(3)
C33 0.039(3) 0.053(3) 0.049(3) -0.003(3) -0.014(2) 0.009(2)
C49 0.034(2) 0.036(2) 0.033(2) -0.007(2) -0.016(2) 0.003(2)
C24 0.036(3) 0.049(3) 0.052(3) -0.004(3) -0.008(2) 0.004(2)
C13 0.049(3) 0.045(3) 0.043(3) -0.001(2) -0.021(2) -0.003(2)
C21 0.039(3) 0.044(3) 0.039(3) -0.003(2) -0.014(2) 0.000(2)
C64 0.035(3) 0.041(3) 0.039(3) -0.012(2) -0.012(2) 0.003(2)
C67 0.042(3) 0.059(3) 0.042(3) -0.020(3) -0.014(2) 0.002(3)
C7 0.039(3) 0.048(3) 0.040(3) 0.003(2) -0.003(2) 0.000(2)
C59 0.043(3) 0.038(3) 0.047(3) -0.011(2) -0.018(2) 0.004(2)
C5 0.045(3) 0.036(3) 0.038(3) -0.001(2) -0.016(2) -0.003(2)
C34 0.036(3) 0.048(3) 0.048(3) -0.003(2) -0.013(2) 0.003(2)
C4 0.037(3) 0.030(2) 0.029(2) -0.007(2) -0.012(2) 0.003(2)
C20 0.036(3) 0.034(2) 0.038(3) -0.002(2) -0.013(2) 0.003(2)
C12 0.049(3) 0.036(3) 0.035(3) -0.004(2) -0.018(2) -0.004(2)
C29 0.028(2) 0.040(3) 0.040(3) -0.002(2) -0.003(2) 0.001(2)
C28 0.041(3) 0.046(3) 0.056(3) -0.014(3) -0.006(3) 0.005(2)
C11 0.050(3) 0.039(3) 0.038(3) -0.010(2) -0.022(2) -0.001(2)
C66 0.054(3) 0.046(3) 0.049(3) -0.015(3) -0.028(3) 0.013(3)
C61 0.031(2) 0.032(2) 0.031(2) -0.0094(19) -0.0070(19) 0.0004(19)
B1 0.029(3) 0.032(3) 0.032(3) -0.006(2) -0.011(2) 0.003(2)
C16 0.059(3) 0.042(3) 0.047(3) -0.015(2) -0.026(3) 0.008(3)
C6 0.032(2) 0.037(3) 0.036(3) -0.007(2) -0.013(2) 0.000(2)
C32 0.051(3) 0.049(3) 0.051(3) -0.011(3) -0.009(3) 0.015(3)
C63 0.047(3) 0.038(3) 0.033(3) -0.007(2) -0.016(2) -0.002(2)
C51 0.036(3) 0.049(3) 0.047(3) -0.004(2) -0.015(2) -0.006(2)
C31 0.050(3) 0.047(3) 0.052(3) -0.020(3) -0.012(3) 0.008(3)
C2 0.041(3) 0.032(2) 0.040(3) -0.005(2) -0.017(2) 0.004(2)
C10 0.047(3) 0.065(4) 0.075(4) 0.003(3) -0.010(3) -0.015(3)
C30 0.038(3) 0.049(3) 0.040(3) -0.009(2) -0.010(2) 0.004(2)
C60 0.031(2) 0.031(2) 0.031(2) -0.0054(19) -0.0107(19) -0.0042(19)
C9 0.062(4) 0.067(4) 0.030(3) 0.005(3) -0.006(3) 0.007(3)
C1 0.080(4) 0.039(3) 0.056(4) -0.004(3) -0.040(3) -0.010(3)
C8 0.046(3) 0.070(4) 0.056(4) 0.010(3) 0.007(3) 0.009(3)
C27 0.043(3) 0.092(5) 0.087(5) -0.012(4) -0.023(3) -0.004(3)
C58 0.061(4) 0.043(3) 0.043(3) -0.014(3) -0.005(3) 0.000(3)
Cl16 0.244(3) 0.0509(11) 0.0837(15) -0.0147(10) -0.0286(19) 0.0059(15)
C1A 0.069(7) 0.063(6) 0.095(8) -0.026(6) -0.050(6) 0.010(5)

loop_
_atom_type_symbol
_atom_type_description
_atom_type_scat_dispersion_real
_atom_type_scat_dispersion_imag
_atom_type_scat_source
C C 0.0033 0.0016 'International Tables Vol C Tables 4.2.6.8 and 6.1.1.4'
H H 0.0000 0.0000 'International Tables Vol C Tables 4.2.6.8 and 6.1.1.4'
B B 0.0013 0.0007 'International Tables Vol C Tables 4.2.6.8 and 6.1.1.4'
Br Br -0.2901 2.4595 'International Tables Vol C Tables 4.2.6.8 and 6.1.1.4'
Cl Cl 0.1484 0.1585 'International Tables Vol C Tables 4.2.6.8 and 6.1.1.4'
Co Co 0.3494 0.9721 'International Tables Vol C Tables 4.2.6.8 and 6.1.1.4'
F F 0.0171 0.0103 'International Tables Vol C Tables 4.2.6.8 and 6.1.1.4'
N N 0.0061 0.0033 'International Tables Vol C Tables 4.2.6.8 and 6.1.1.4'
O O 0.0106 0.0060 'International Tables Vol C Tables 4.2.6.8 and 6.1.1.4'

loop_
_geom_angle_atom_site_label_1
_geom_angle_atom_site_label_2
_geom_angle_atom_site_label_3
_geom_angle
_geom_angle_site_symmetry_3
Co1 Br1 Co1 91.30(3) 2_676
Br1 Co1 Br1 88.70(3) 2_676
N2 Co1 Br1 109.04(11) 2_676
N2 Co1 Br1 110.06(11) .
N2 Co1 N3 87.79(15) .
N2 Co1 N1 89.46(15) .
N3 Co1 Br1 162.00(11) 2_676
N3 Co1 Br1 91.48(10) .
N1 Co1 Br1 88.96(11) 2_676
N1 Co1 Br1 159.99(11) .
N1 Co1 N3 84.73(15) .
C30 O1 C35 116.4(4) .
C4 N2 Co1 116.4(3) .
C4 N2 C20 119.5(4) .
C20 N2 Co1 124.0(3) .
C45 C46 C50 118.8(4) .
C47 C46 C45 121.5(4) .
C47 C46 C50 119.7(4) .
C45 C44 C49 115.5(4) .
C45 C44 B1 122.1(4) .
C49 C44 B1 121.8(4) .
C46 C45 C44 122.0(4) .
C29 N3 Co1 116.7(3) .
C6 N3 Co1 118.0(3) .
C6 N3 C29 125.3(4) .
C41 C36 B1 122.4(4) .
C37 C36 C41 115.1(4) .
C37 C36 B1 122.1(4) .
C47 C48 C49 120.9(4) .
C47 C48 C51 119.6(4) .
C49 C48 C51 119.5(4) .
C52 C53 C54 122.0(4) .
C53 C52 C4BA 115.9(4) .
C53 C52 B1 125.6(4) .
C4BA C52 B1 118.3(4) .
C23 C22 C21 120.8(5) .
F8 C50 C46 111.8(4) .
F9 C50 F8 105.5(5) .
F9 C50 C46 113.8(4) .
F7 C50 F8 106.1(5) .
F7 C50 F9 106.9(5) .
F7 C50 C46 112.2(5) .
C41 C40 C43 119.0(4) .
C39 C40 C43 120.3(4) .
C39 C40 C41 120.8(4) .
F5 C43 F4 105.4(4) .
F5 C43 C40 112.1(4) .
F4 C43 C40 112.0(4) .
F6 C43 F5 106.4(4) .
F6 C43 F4 107.3(4) .
F6 C43 C40 113.3(4) .
C53 C54 C58 119.5(4) .
C55 C54 C53 121.0(4) .
C55 C54 C58 119.5(5) .
C46 C47 C48 117.7(5) .
C56 C4BA C52 122.8(4) .
C40 C41 C36 122.7(4) .
F3 C42 F1 106.6(4) .
F3 C42 C38 113.0(4) .
F1 C42 C38 111.3(4) .
F2 C42 F3 107.6(4) .
F2 C42 F1 105.9(4) .
F2 C42 C38 112.0(4) .
C4 C3 C6 113.3(4) .
C4 C3 C2 111.7(4) .
C2 C3 C6 109.8(4) .
C54 C55 C56 118.5(4) .
C4BA C56 C55 119.8(4) .
C4BA C56 C59 119.9(4) .
C55 C56 C59 120.3(4) .
C38 C37 C36 122.8(4) .
C24 C25 C20 117.9(5) .
C24 C25 C28 120.6(5) .
C20 C25 C28 121.4(5) .
C15 C14 C18 121.7(5) .
C13 C14 C15 117.8(5) .
C13 C14 C18 120.5(5) .
C64 C65 C60 122.5(4) .
C14 C15 C16 122.3(5) .
C61 C62 C66 119.3(4) .
C61 C62 C63 121.1(4) .
C63 C62 C66 119.5(4) .
C38 C39 C40 117.8(4) .
C11 N1 Co1 120.3(3) .
C2 N1 Co1 117.3(3) .
C2 N1 C11 122.3(4) .
C37 C38 C42 118.4(4) .
C39 C38 C42 120.7(4) .
C39 C38 C37 120.9(4) .
C22 C23 C27 120.2(6) .
C24 C23 C22 119.2(5) .
C24 C23 C27 120.6(5) .
C32 C33 C34 120.0(5) .
C48 C49 C44 122.4(4) .
C23 C24 C25 122.0(5) .
C14 C13 C12 122.2(5) .
C22 C21 C26 119.1(5) .
C20 C21 C22 119.0(5) .
C20 C21 C26 122.0(5) .
C65 C64 C67 118.6(4) .
C65 C64 C63 121.2(4) .
C63 C64 C67 120.2(4) .
F24 C67 C64 112.4(4) .
F23 C67 F24 105.9(4) .
F23 C67 C64 113.4(4) .
F22 C67 F24 105.2(4) .
F22 C67 F23 107.3(4) .
F22 C67 C64 112.1(4) .
C6 C7 C10 108.4(5) .
C9 C7 C6 108.3(4) .
C9 C7 C10 110.1(5) .
C9 C7 C8 108.0(5) .
C8 C7 C6 115.7(4) .
C8 C7 C10 106.3(5) .
F18 C59 F17 104.3(5) .
F18 C59 C56 112.8(4) .
F17 C59 C56 112.3(4) .
F16 C59 F18 106.8(5) .
F16 C59 F17 104.9(5) .
F16 C59 C56 114.8(4) .
C29 C34 C33 119.7(5) .
N2 C4 C3 119.1(4) .
N2 C4 C5 125.1(4) .
C5 C4 C3 115.8(4) .
C25 C20 N2 119.9(4) .
C21 C20 N2 119.0(4) .
C21 C20 C25 121.1(5) .
C13 C12 C17 120.9(5) .
C13 C12 C11 118.1(5) .
C11 C12 C17 121.0(4) .
C34 C29 N3 120.1(5) .
C34 C29 C30 120.0(5) .
C30 C29 N3 119.5(4) .
C12 C11 N1 117.0(4) .
C16 C11 N1 120.8(4) .
C16 C11 C12 121.6(5) .
F21 C66 F20 105.8(4) .
F21 C66 F19 106.0(4) .
F21 C66 C62 114.2(4) .
F20 C66 F19 105.3(4) .
F20 C66 C62 112.6(4) .
F19 C66 C62 112.2(4) .
C62 C61 C60 122.9(4) .
C44 B1 C36 112.6(4) .
C44 B1 C52 114.6(4) .
C44 B1 C60 104.1(4) .
C52 B1 C36 104.4(4) .
C52 B1 C60 110.5(4) .
C60 B1 C36 110.8(4) .
C15 C16 C19 118.2(5) .
C15 C16 C11 117.8(5) .
C11 C16 C19 123.9(5) .
N3 C6 C3 114.7(4) .
N3 C6 C7 131.2(4) .
C7 C6 C3 114.1(4) .
C33 C32 C31 121.0(5) .
C64 C63 C62 117.2(4) .
F12 C51 F10 104.7(5) .
F12 C51 C48 113.5(4) .
F10 C51 C48 112.7(4) .
F11 C51 F12 105.9(5) .
F11 C51 F10 106.3(5) .
F11 C51 C48 113.1(4) .
C32 C31 C30 120.1(5) .
N1 C2 C3 117.4(4) .
N1 C2 C1 126.1(5) .
C1 C2 C3 116.5(4) .
O1 C30 C29 115.9(4) .
O1 C30 C31 124.9(5) .
C31 C30 C29 119.1(5) .
C65 C60 B1 121.3(4) .
C61 C60 C65 115.0(4) .
C61 C60 B1 123.6(4) .
F13 C58 C54 113.2(4) .
F14 C58 F13 104.4(5) .
F14 C58 F15 108.4(5) .
F14 C58 C54 112.9(5) .
F15 C58 F13 104.5(5) .
F15 C58 C54 112.8(5) .
C1A Cl16 C1A 47.8(8) 2_765
Cl16 C1A Cl16 132.2(8) 2_765

loop_
_geom_bond_atom_site_label_1
_geom_bond_atom_site_label_2
_geom_bond_distance
_geom_bond_site_symmetry_2
Br1 Co1 2.4373(8) .
Br1 Co1 2.5084(8) 2_676
Co1 Br1 2.5084(8) 2_676
Co1 N2 2.068(4) .
Co1 N3 2.175(4) .
Co1 N1 2.107(4) .
F5 C43 1.344(6) .
F21 C66 1.340(6) .
F24 C67 1.347(6) .
F4 C43 1.345(6) .
F3 C42 1.336(6) .
F20 C66 1.349(7) .
F1 C42 1.345(6) .
F2 C42 1.331(6) .
F23 C67 1.343(6) .
F6 C43 1.329(6) .
F19 C66 1.351(6) .
F12 C51 1.317(6) .
F13 C58 1.334(7) .
F22 C67 1.329(6) .
F8 C50 1.339(7) .
O1 C35 1.452(7) .
O1 C30 1.355(6) .
F18 C59 1.316(6) .
F17 C59 1.327(6) .
F9 C50 1.323(6) .
N2 C4 1.277(6) .
N2 C20 1.458(6) .
F7 C50 1.316(7) .
C46 C45 1.395(7) .
C46 C50 1.504(7) .
C46 C47 1.379(7) .
C44 C45 1.398(6) .
C44 C49 1.405(6) .
C44 B1 1.639(7) .
F10 C51 1.319(6) .
N3 C29 1.458(6) .
N3 C6 1.273(6) .
F14 C58 1.316(7) .
C36 C41 1.402(6) .
C36 C37 1.397(6) .
C36 B1 1.644(7) .
C48 C47 1.386(7) .
C48 C49 1.393(7) .
C48 C51 1.501(7) .
F11 C51 1.316(6) .
C53 C52 1.390(6) .
C53 C54 1.401(7) .
C52 C4BA 1.403(7) .
C52 B1 1.642(7) .
F15 C58 1.332(6) .
C22 C23 1.388(8) .
C22 C21 1.403(7) .
C40 C43 1.505(7) .
C40 C41 1.390(6) .
C40 C39 1.389(7) .
C17 C12 1.490(7) .
C54 C55 1.380(7) .
C54 C58 1.495(7) .
C4BA C56 1.394(6) .
C42 C38 1.507(7) .
C19 C16 1.505(7) .
C3 C4 1.530(6) .
C3 C6 1.554(6) .
C3 C2 1.532(7) .
C55 C56 1.397(7) .
C56 C59 1.483(7) .
C37 C38 1.393(6) .
F16 C59 1.303(6) .
C25 C24 1.395(7) .
C25 C20 1.407(7) .
C25 C28 1.500(8) .
C14 C15 1.389(7) .
C14 C18 1.504(7) .
C14 C13 1.386(7) .
C65 C64 1.379(7) .
C65 C60 1.412(6) .
C15 C16 1.392(7) .
C62 C66 1.486(7) .
C62 C61 1.377(7) .
C62 C63 1.396(7) .
C39 C38 1.383(7) .
N1 C11 1.458(6) .
N1 C2 1.271(6) .
C23 C24 1.375(8) .
C23 C27 1.520(8) .
C26 C21 1.506(7) .
C33 C34 1.406(7) .
C33 C32 1.362(8) .
C13 C12 1.387(7) .
C21 C20 1.384(7) .
C64 C67 1.502(7) .
C64 C63 1.391(7) .
C7 C6 1.543(7) .
C7 C10 1.552(8) .
C7 C9 1.535(8) .
C7 C8 1.535(8) .
C5 C4 1.501(6) .
C34 C29 1.378(7) .
C12 C11 1.397(7) .
C29 C30 1.413(7) .
C11 C16 1.392(7) .
C61 C60 1.397(6) .
B1 C60 1.643(7) .
C32 C31 1.381(8) .
C31 C30 1.390(7) .
C2 C1 1.499(7) .
Cl16 C1A 1.465(15) .
Cl16 C1A 1.688(15) 2_765
C1A Cl16 1.688(15) 2_765
